data_6000726
loop_
_publ_author_name
'Chen, X. Z.'
'Eick, H. A.'

_publ_section_title
;
 Synthesis and structure of two new quaternary nitrides: Li3Sr2MN4 (M=Nb,
 Ta)
;
_journal_name_full 'Journal of Solid State Chemistry'
_journal_page_first 1
_journal_page_last 8
_journal_paper_doi 10.1006/jssc.1996.7202
_journal_volume 130
_journal_year 1997
_chemical_formula_sum 'Li3 N4 Nb Sr2'
_space_group_name_H-M_alt 'P n n m'
_cell_angle_alpha 90.000
_cell_angle_beta 90.000
_cell_angle_gamma 90.000
_cell_length_a 8.7130
_cell_length_b 9.0070
_cell_length_c 7.0060
_cell_volume 549.82
_cod_database_code 6000726

loop_
_atom_site_label
_atom_site_fract_x
_atom_site_fract_y
_atom_site_fract_z
? ? ? ?
